data_7129671
loop_
_publ_author_name
'Hadlington, Terrance J.'
'Keil, Philip Maximilian'

_publ_section_title
;
 Accessing cationic tetrylene-nickel(0) systems featuring donor-acceptor
 E-Ni triple bonds (E = Ge, Sn)
;
_journal_name_full 'Chemical Communications'
_journal_paper_doi 10.1039/D2CC00422D
_journal_year 2022
_chemical_formula_moiety 'C21 H38 Cl Ge N Si'
_chemical_formula_sum 'C21 H38 Cl Ge N Si'
_chemical_formula_weight 440.65
_space_group_crystal_system monoclinic
_space_group_IT_number 14
_space_group_name_Hall '-P 2yn'
_space_group_name_H-M_alt 'P 1 21/n 1'
_atom_sites_solution_hydrogens geom
_atom_sites_solution_primary direct
_atom_sites_solution_secondary difmap
_audit_creation_method SHELXL-2018/3
_audit_update_record
;
2022-02-03 deposited with the CCDC.	2022-02-07 downloaded from the CCDC.
;
_cell_angle_alpha 90
_cell_angle_beta 112.86(3)
_cell_angle_gamma 90
_cell_formula_units_Z 4
_cell_length_a 15.832(3)
_cell_length_b 9.619(2)
_cell_length_c 16.603(3)
_cell_measurement_reflns_used 2000
_cell_measurement_temperature 150(2)
_cell_measurement_theta_max 32.50
_cell_measurement_theta_min 1.92
_cell_volume 2329.8(9)
_computing_cell_refinement 'STOE X-AREA 1.76'
_computing_data_collection 'STOE X-AREA 1.76'
_computing_data_reduction 'STOE X-AREA 1.76'
_computing_structure_refinement 'SHELXL-2018/3 (Sheldrick, 2018)'
_computing_structure_solution 'SHELXT 2018/2 (Sheldrick, 2018)'
_diffrn_ambient_temperature 150(2)
_diffrn_detector Pilatus300K
_diffrn_detector_area_resol_mean 5.81
_diffrn_measured_fraction_theta_full 0.979
_diffrn_measured_fraction_theta_max 0.979
_diffrn_measurement_device_type 'STOE StadiVari'
_diffrn_measurement_method '\w scans'
_diffrn_radiation_collimation '0.6 mm diameter'
_diffrn_radiation_monochromator 'Graded multilayer mirror'
_diffrn_radiation_type 'Mo K\a'
_diffrn_radiation_wavelength 0.71073
_diffrn_reflns_av_R_equivalents 0.0907
_diffrn_reflns_av_unetI/netI 0.1750
_diffrn_reflns_Laue_measured_fraction_full 0.979
_diffrn_reflns_Laue_measured_fraction_max 0.979
_diffrn_reflns_limit_h_max 18
_diffrn_reflns_limit_h_min -18
_diffrn_reflns_limit_k_max 11
_diffrn_reflns_limit_k_min -10
_diffrn_reflns_limit_l_max 19
_diffrn_reflns_limit_l_min -19
_diffrn_reflns_number 13412
_diffrn_reflns_point_group_measured_fraction_full 0.979
_diffrn_reflns_point_group_measured_fraction_max 0.979
_diffrn_reflns_theta_full 25.000
_diffrn_reflns_theta_max 25.000
_diffrn_reflns_theta_min 2.501
_diffrn_source 'Genix 3D HF Mo'
_diffrn_source_current 1.000
_diffrn_source_power 0.050
_diffrn_source_voltage 50
_exptl_absorpt_coefficient_mu 1.486
_exptl_absorpt_correction_T_max 1.000
_exptl_absorpt_correction_T_min 0.597
_exptl_absorpt_correction_type empirical
_exptl_absorpt_process_details 'STOE X-AREA 1.76'
_exptl_crystal_colour colourless
_exptl_crystal_density_diffrn 1.257
_exptl_crystal_description block
_exptl_crystal_F_000 936
_exptl_crystal_size_max 0.34
_exptl_crystal_size_mid 0.32
_exptl_crystal_size_min 0.26
_refine_diff_density_max 0.816
_refine_diff_density_min -0.453
_refine_diff_density_rms 0.097
_refine_ls_extinction_method none
_refine_ls_goodness_of_fit_ref 0.863
_refine_ls_hydrogen_treatment constr
_refine_ls_matrix_type full
_refine_ls_number_parameters 236
_refine_ls_number_reflns 4014
_refine_ls_number_restraints 0
_refine_ls_restrained_S_all 0.863
_refine_ls_R_factor_all 0.1382
_refine_ls_R_factor_gt 0.0519
_refine_ls_shift/su_max 0.000
_refine_ls_shift/su_mean 0.000
_refine_ls_structure_factor_coef Fsqd
_refine_ls_weighting_details 'w=1/[\s^2^(Fo^2^)+(0.0459P)^2^] where P=(Fo^2^+2Fc^2^)/3'
_refine_ls_weighting_scheme calc
_refine_ls_wR_factor_gt 0.0916
_refine_ls_wR_factor_ref 0.1094
_reflns_Friedel_coverage 0.000
_reflns_number_gt 2071
_reflns_number_total 4014
_reflns_threshold_expression 'I > 2\s(I)'
_cod_data_source_file d2cc00422d2.cif
_cod_data_source_block compound_1
_cod_original_cell_volume 2329.9(9)
_cod_original_sg_symbol_H-M 'P 21/n'
_cod_database_code 7129671
_shelx_shelxl_version_number 2018/3
_shelx_space_group_comment
;
The symmetry employed for this shelxl refinement is uniquely defined
by the following loop, which should always be used as a source of
symmetry information in preference to the above space-group names.
They are only intended as comments.
;

loop_
_space_group_symop_operation_xyz
'x, y, z'
'-x+1/2, y+1/2, -z+1/2'
'-x, -y, -z'
'x-1/2, -y-1/2, z-1/2'

loop_
_atom_site_label
_atom_site_type_symbol
_atom_site_fract_x
_atom_site_fract_y
_atom_site_fract_z
_atom_site_U_iso_or_equiv
_atom_site_adp_type
_atom_site_occupancy
_atom_site_site_symmetry_order
_atom_site_calc_flag
_atom_site_refinement_flags_posn
_atom_site_refinement_flags_adp
_atom_site_refinement_flags_occupancy
_atom_site_disorder_assembly
_atom_site_disorder_group
Ge1 Ge 0.13136(4) 0.91102(6) 0.07210(4) 0.0269(2) Uani 1 1 d . . . . .
Si1 Si 0.23884(10) 0.69095(14) 0.01639(9) 0.0225(4) Uani 1 1 d . . . . .
Cl1 Cl 0.10492(10) 1.13504(13) 0.03787(8) 0.0341(4) Uani 1 1 d . . . . .
N1 N 0.2100(3) 0.8704(4) 0.0176(2) 0.0192(10) Uani 1 1 d . . . . .
C19 C 0.1485(3) 0.6046(5) -0.0817(3) 0.0278(14) Uani 1 1 d . . . . .
H19 H 0.140482 0.664574 -0.133346 0.033 Uiso 1 1 calc R U . . .
C14 C 0.3539(4) 0.7121(5) -0.0807(3) 0.0337(15) Uani 1 1 d . . . . .
H14A H 0.415522 0.699242 -0.080049 0.051 Uiso 1 1 calc R U . . .
H14B H 0.334491 0.808695 -0.095845 0.051 Uiso 1 1 calc R U . . .
H14C H 0.310916 0.649755 -0.124116 0.051 Uiso 1 1 calc R U . . .
C5 C 0.3708(4) 1.1317(5) -0.0062(3) 0.0277(14) Uani 1 1 d . . . . .
H5 H 0.428271 1.172352 0.028323 0.033 Uiso 1 1 calc R U . . .
C1 C 0.2481(4) 0.9747(5) -0.0205(3) 0.0206(13) Uani 1 1 d . . . . .
C13 C 0.3548(4) 0.6790(5) 0.0092(3) 0.0283(14) Uani 1 1 d . . . . .
H13 H 0.393460 0.752651 0.049214 0.034 Uiso 1 1 calc R U . . .
C9 C 0.1122(4) 0.8845(5) -0.2456(3) 0.0329(15) Uani 1 1 d . . . . .
H9A H 0.127866 0.949692 -0.283018 0.049 Uiso 1 1 calc R U . . .
H9B H 0.052366 0.842385 -0.278971 0.049 Uiso 1 1 calc R U . . .
H9C H 0.158998 0.811493 -0.225293 0.049 Uiso 1 1 calc R U . . .
C2 C 0.2017(3) 1.0160(5) -0.1076(3) 0.0194(13) Uani 1 1 d . . . . .
C4 C 0.3271(4) 1.1720(5) -0.0929(4) 0.0321(15) Uani 1 1 d . . . . .
H4 H 0.354516 1.237695 -0.118061 0.039 Uiso 1 1 calc R U . . .
C15 C 0.4041(4) 0.5415(6) 0.0437(3) 0.0397(17) Uani 1 1 d . . . . .
H15A H 0.370870 0.465671 0.004913 0.060 Uiso 1 1 calc R U . . .
H15B H 0.406176 0.524483 0.102693 0.060 Uiso 1 1 calc R U . . .
H15C H 0.466674 0.546307 0.045707 0.060 Uiso 1 1 calc R U . . .
C7 C 0.1083(4) 0.9624(5) -0.1667(3) 0.0256(14) Uani 1 1 d . . . . .
H7 H 0.086715 0.896109 -0.132312 0.031 Uiso 1 1 calc R U . . .
C8 C 0.0383(3) 1.0803(5) -0.1991(3) 0.0334(15) Uani 1 1 d . . . . .
H8A H 0.034649 1.129608 -0.148885 0.050 Uiso 1 1 calc R U . . .
H8B H -0.022036 1.041661 -0.234856 0.050 Uiso 1 1 calc R U . . .
H8C H 0.057290 1.145186 -0.234381 0.050 Uiso 1 1 calc R U . . .
C3 C 0.2431(4) 1.1145(5) -0.1415(3) 0.0282(14) Uani 1 1 d . . . . .
H3 H 0.212210 1.143182 -0.200497 0.034 Uiso 1 1 calc R U . . .
C16 C 0.2384(4) 0.6152(5) 0.1206(3) 0.0320(15) Uani 1 1 d . . . . .
H16 H 0.179144 0.647019 0.122640 0.038 Uiso 1 1 calc R U . . .
C6 C 0.3336(4) 1.0351(5) 0.0310(3) 0.0233(13) Uani 1 1 d . . . . .
C21 C 0.0558(4) 0.5991(6) -0.0740(4) 0.0463(17) Uani 1 1 d . . . . .
H21A H 0.009068 0.566273 -0.129310 0.069 Uiso 1 1 calc R U . . .
H21B H 0.039394 0.692187 -0.060962 0.069 Uiso 1 1 calc R U . . .
H21C H 0.059170 0.535209 -0.026857 0.069 Uiso 1 1 calc R U . . .
C10 C 0.3833(4) 1.0019(5) 0.1273(3) 0.0262(14) Uani 1 1 d . . . . .
H10 H 0.359101 0.911244 0.138768 0.031 Uiso 1 1 calc R U . . .
C17 C 0.3128(4) 0.6761(6) 0.2039(3) 0.0410(16) Uani 1 1 d . . . . .
H17A H 0.312216 0.626677 0.255285 0.062 Uiso 1 1 calc R U . . .
H17B H 0.300452 0.775014 0.208523 0.062 Uiso 1 1 calc R U . . .
H17C H 0.373076 0.665517 0.200868 0.062 Uiso 1 1 calc R U . . .
C20 C 0.1732(4) 0.4592(5) -0.1032(3) 0.0374(16) Uani 1 1 d . . . . .
H20A H 0.182556 0.396837 -0.053811 0.056 Uiso 1 1 calc R U . . .
H20B H 0.229601 0.464126 -0.114234 0.056 Uiso 1 1 calc R U . . .
H20C H 0.123162 0.423713 -0.155407 0.056 Uiso 1 1 calc R U . . .
C11 C 0.3634(4) 1.1128(6) 0.1841(3) 0.0477(18) Uani 1 1 d . . . . .
H11A H 0.388592 1.202279 0.175838 0.071 Uiso 1 1 calc R U . . .
H11B H 0.392013 1.085564 0.245737 0.071 Uiso 1 1 calc R U . . .
H11C H 0.297022 1.121419 0.166910 0.071 Uiso 1 1 calc R U . . .
C12 C 0.4878(4) 0.9862(6) 0.1550(3) 0.0405(16) Uani 1 1 d . . . . .
H12A H 0.500122 0.926664 0.112938 0.061 Uiso 1 1 calc R U . . .
H12B H 0.514306 0.943935 0.213273 0.061 Uiso 1 1 calc R U . . .
H12C H 0.515230 1.077891 0.156457 0.061 Uiso 1 1 calc R U . . .
C18 C 0.2356(5) 0.4573(5) 0.1264(4) 0.057(2) Uani 1 1 d . . . . .
H18A H 0.283102 0.416804 0.109506 0.086 Uiso 1 1 calc R U . . .
H18B H 0.175247 0.423497 0.086867 0.086 Uiso 1 1 calc R U . . .
H18C H 0.246543 0.430027 0.186515 0.086 Uiso 1 1 calc R U . . .

loop_
_atom_site_aniso_label
_atom_site_aniso_U_11
_atom_site_aniso_U_22
_atom_site_aniso_U_33
_atom_site_aniso_U_23
_atom_site_aniso_U_13
_atom_site_aniso_U_12
Ge1 0.0249(4) 0.0310(3) 0.0288(3) 0.0009(3) 0.0146(3) 0.0038(3)
Si1 0.0258(10) 0.0200(9) 0.0225(9) 0.0012(7) 0.0104(7) 0.0014(8)
Cl1 0.0326(9) 0.0296(8) 0.0397(9) -0.0034(7) 0.0135(7) 0.0087(7)
N1 0.019(3) 0.024(3) 0.019(2) -0.0006(19) 0.0117(19) 0.000(2)
C19 0.032(4) 0.018(3) 0.036(3) 0.000(3) 0.016(3) 0.002(3)
C14 0.036(4) 0.031(3) 0.045(4) -0.004(3) 0.027(3) 0.004(3)
C5 0.018(3) 0.024(3) 0.040(4) 0.000(3) 0.010(3) 0.000(3)
C1 0.029(4) 0.016(3) 0.020(3) 0.002(3) 0.014(3) 0.006(3)
C13 0.028(4) 0.024(3) 0.035(4) -0.011(3) 0.014(3) -0.005(3)
C9 0.044(4) 0.026(3) 0.023(3) -0.006(3) 0.006(3) -0.003(3)
C2 0.023(3) 0.018(3) 0.019(3) 0.001(2) 0.010(3) 0.005(3)
C4 0.036(4) 0.025(3) 0.045(4) 0.007(3) 0.026(3) -0.004(3)
C15 0.038(4) 0.050(4) 0.029(4) -0.004(3) 0.011(3) 0.018(3)
C7 0.028(4) 0.024(3) 0.020(3) 0.005(3) 0.006(3) -0.006(3)
C8 0.027(4) 0.041(3) 0.027(3) -0.005(3) 0.005(3) -0.004(3)
C3 0.037(4) 0.026(4) 0.021(3) 0.008(3) 0.011(3) 0.006(3)
C16 0.024(3) 0.038(4) 0.038(4) 0.002(3) 0.016(3) 0.002(3)
C6 0.021(3) 0.019(3) 0.029(3) 0.000(3) 0.009(3) 0.004(3)
C21 0.032(4) 0.047(4) 0.066(4) -0.020(3) 0.025(3) -0.011(4)
C10 0.024(4) 0.028(3) 0.025(3) -0.002(3) 0.008(3) 0.005(3)
C17 0.059(5) 0.042(4) 0.029(4) 0.013(3) 0.025(3) 0.011(3)
C20 0.035(4) 0.030(4) 0.045(4) -0.007(3) 0.013(3) -0.001(3)
C11 0.048(4) 0.056(5) 0.033(4) -0.005(3) 0.009(3) 0.007(4)
C12 0.028(4) 0.044(4) 0.042(4) -0.008(3) 0.006(3) 0.002(3)
C18 0.099(6) 0.029(4) 0.054(4) 0.017(3) 0.041(4) 0.008(4)

loop_
_atom_type_symbol
_atom_type_description
_atom_type_scat_dispersion_real
_atom_type_scat_dispersion_imag
_atom_type_scat_source
C C 0.0033 0.0016 'International Tables Vol C Tables 4.2.6.8 and 6.1.1.4'
H H 0.0000 0.0000 'International Tables Vol C Tables 4.2.6.8 and 6.1.1.4'
N N 0.0061 0.0033 'International Tables Vol C Tables 4.2.6.8 and 6.1.1.4'
Si Si 0.0817 0.0704 'International Tables Vol C Tables 4.2.6.8 and 6.1.1.4'
P P 0.1023 0.0942 'International Tables Vol C Tables 4.2.6.8 and 6.1.1.4'
Cl Cl 0.1484 0.1585 'International Tables Vol C Tables 4.2.6.8 and 6.1.1.4'
Ge Ge 0.1547 1.8001 'International Tables Vol C Tables 4.2.6.8 and 6.1.1.4'

loop_
_geom_angle_atom_site_label_1
_geom_angle_atom_site_label_2
_geom_angle_atom_site_label_3
_geom_angle
_geom_angle_site_symmetry_1
_geom_angle_site_symmetry_3
_geom_angle_publ_flag
N1 Ge1 Cl1 100.12(13) . . ?
N1 Si1 C16 105.8(2) . . ?
N1 Si1 C13 108.5(2) . . ?
C16 Si1 C13 112.7(2) . . ?
N1 Si1 C19 108.9(2) . . ?
C16 Si1 C19 110.5(2) . . ?
C13 Si1 C19 110.3(2) . . ?
C1 N1 Si1 121.1(3) . . ?
C1 N1 Ge1 123.2(3) . . ?
Si1 N1 Ge1 115.7(2) . . ?
C21 C19 C20 109.2(4) . . ?
C21 C19 Si1 111.9(4) . . ?
C20 C19 Si1 115.3(4) . . ?
C6 C5 C4 122.0(5) . . ?
C2 C1 C6 120.1(5) . . ?
C2 C1 N1 120.8(5) . . ?
C6 C1 N1 119.1(4) . . ?
C14 C13 C15 111.0(4) . . ?
C14 C13 Si1 114.2(4) . . ?
C15 C13 Si1 113.3(4) . . ?
C3 C2 C1 118.1(5) . . ?
C3 C2 C7 117.8(4) . . ?
C1 C2 C7 124.1(5) . . ?
C3 C4 C5 118.3(5) . . ?
C2 C7 C8 111.6(4) . . ?
C2 C7 C9 111.5(4) . . ?
C8 C7 C9 109.1(4) . . ?
C4 C3 C2 122.5(5) . . ?
C18 C16 C17 110.7(4) . . ?
C18 C16 Si1 117.1(4) . . ?
C17 C16 Si1 113.8(4) . . ?
C5 C6 C1 119.0(5) . . ?
C5 C6 C10 118.8(5) . . ?
C1 C6 C10 122.2(5) . . ?
C6 C10 C11 110.7(4) . . ?
C6 C10 C12 113.0(5) . . ?
C11 C10 C12 109.7(4) . . ?

loop_
_geom_bond_atom_site_label_1
_geom_bond_atom_site_label_2
_geom_bond_distance
_geom_bond_site_symmetry_2
_geom_bond_publ_flag
Ge1 N1 1.843(4) . ?
Ge1 Cl1 2.2266(15) . ?
Si1 N1 1.788(4) . ?
Si1 C16 1.879(5) . ?
Si1 C13 1.889(5) . ?
Si1 C19 1.890(5) . ?
N1 C1 1.438(6) . ?
C19 C21 1.524(7) . ?
C19 C20 1.531(6) . ?
C14 C13 1.520(6) . ?
C5 C6 1.369(7) . ?
C5 C4 1.387(7) . ?
C1 C2 1.400(6) . ?
C1 C6 1.416(7) . ?
C13 C15 1.529(7) . ?
C9 C7 1.532(6) . ?
C2 C3 1.390(6) . ?
C2 C7 1.513(7) . ?
C4 C3 1.374(7) . ?
C7 C8 1.530(6) . ?
C16 C18 1.524(7) . ?
C16 C17 1.542(6) . ?
C6 C10 1.516(6) . ?
C10 C11 1.535(7) . ?
C10 C12 1.541(7) . ?
